data_4504410
loop_
_publ_author_name
'Zheng, Nanfeng'
'Zhang, Jian'
'Bu, Xianhui'
'Feng, Pingyun'

_publ_section_title
;
 Cadmium&#x2212;Porphyrin Coordination Networks: Rich Coordination Modes
 and Three-Dimensional Four-Connected CdSO4and (3,5)-Connected hms Nets
;
_journal_issue 12
_journal_name_full 'Crystal Growth &amp; Design'
_journal_page_first 2576
_journal_paper_doi 10.1021/cg0705456
_journal_volume 7
_journal_year 2007
_chemical_formula_sum 'C90 H72 Cd3 N18 O4 S2'
_chemical_formula_weight 1870.98
_chemical_name_systematic
;
 ?
;
_space_group_IT_number 5
_symmetry_cell_setting monoclinic
_symmetry_space_group_name_Hall 'C 2y'
_symmetry_space_group_name_H-M 'C 1 2 1'
_atom_sites_solution_hydrogens geom
_atom_sites_solution_primary direct
_atom_sites_solution_secondary difmap
_audit_creation_method SHELXL-97
_cell_angle_alpha 90.00
_cell_angle_beta 114.198(2)
_cell_angle_gamma 90.00
_cell_formula_units_Z 2
_cell_length_a 16.221(2)
_cell_length_b 19.434(3)
_cell_length_c 14.943(2)
_cell_measurement_temperature 293(2)
_cell_measurement_theta_max 28.28
_cell_measurement_theta_min 1.49
_cell_volume 4296.7(10)
_computing_cell_refinement 'Siemens SMART & SAINT'
_computing_data_collection 'Siemens SMART'
_computing_data_reduction 'Siemens XPREP'
_computing_molecular_graphics 'Bruker SHELXTL'
_computing_publication_material 'Bruker SHELXTL'
_computing_structure_refinement 'Siemens SHELXTL'
_computing_structure_solution 'Siemens SHELXTL'
_diffrn_ambient_temperature 293(2)
_diffrn_measured_fraction_theta_full 0.953
_diffrn_measured_fraction_theta_max 0.953
_diffrn_measurement_device_type 'CCD area detector'
_diffrn_measurement_method 'phi and omega scans'
_diffrn_radiation_monochromator graphite
_diffrn_radiation_source 'fine-focus sealed tube'
_diffrn_radiation_type MoK\a
_diffrn_radiation_wavelength 0.71073
_diffrn_reflns_av_R_equivalents 0.0333
_diffrn_reflns_av_sigmaI/netI 0.0459
_diffrn_reflns_limit_h_max 8
_diffrn_reflns_limit_h_min -21
_diffrn_reflns_limit_k_max 25
_diffrn_reflns_limit_k_min -25
_diffrn_reflns_limit_l_max 19
_diffrn_reflns_limit_l_min -19
_diffrn_reflns_number 13857
_diffrn_reflns_theta_full 28.28
_diffrn_reflns_theta_max 28.28
_diffrn_reflns_theta_min 1.49
_diffrn_standards_decay_% none
_diffrn_standards_interval_count none
_diffrn_standards_interval_time none
_diffrn_standards_number none
_exptl_absorpt_coefficient_mu 0.846
_exptl_absorpt_correction_T_max .7000
_exptl_absorpt_correction_T_min .5400
_exptl_absorpt_correction_type empirical
_exptl_absorpt_process_details 'SADABS (Sheldrick, 1996)'
_exptl_crystal_colour red
_exptl_crystal_density_diffrn 1.446
_exptl_crystal_density_method 'not measured'
_exptl_crystal_description prism
_exptl_crystal_F_000 1892
_exptl_crystal_size_max .26
_exptl_crystal_size_mid .20
_exptl_crystal_size_min .13
_refine_diff_density_max 2.591
_refine_diff_density_min -0.605
_refine_diff_density_rms 0.166
_refine_ls_abs_structure_details 'Flack H D (1983), Acta Cryst. A39, 876-881'
_refine_ls_abs_structure_Flack -0.04(3)
_refine_ls_extinction_coef 0.00009(12)
_refine_ls_extinction_expression Fc^*^=kFc[1+0.001xFc^2^\l^3^/sin(2\q)]^-1/4^
_refine_ls_extinction_method SHELXL
_refine_ls_goodness_of_fit_ref 1.063
_refine_ls_hydrogen_treatment mixed
_refine_ls_matrix_type full
_refine_ls_number_parameters 529
_refine_ls_number_reflns 9504
_refine_ls_number_restraints 1
_refine_ls_restrained_S_all 1.063
_refine_ls_R_factor_gt 0.0424
_refine_ls_shift/su_max 0.003
_refine_ls_shift/su_mean 0.000
_refine_ls_structure_factor_coef Fsqd
_refine_ls_weighting_details 'calc w=1/[\s^2^(Fo^2^)+(0.0879P)^2^+0.0000P] where P=(Fo^2^+2Fc^2^)/3'
_refine_ls_weighting_scheme calc
_refine_ls_wR_factor_gt 0.1147
_refine_ls_wR_factor_ref 0.1292
_reflns_number_gt 8491
_reflns_number_total 9504
_reflns_threshold_expression >2sigma(I)
_cod_data_source_file cg0705456-file001.cif
_cod_data_source_block a
_cod_depositor_comments
;
The following automatic conversions were performed:

'_symmetry_cell_setting' value 'Monoclinic' changed to 'monoclinic'
according to /home/saulius/struct/CIF-dictionaries/cif_core.dic
dictionary named 'cif_core.dic' version 2.4.1 from 2010-06-29.

Automatic conversion script
Id: cif_fix_values 1715 2011-07-08 13:25:40Z adriana 
;
_cod_original_cell_volume 4296.8(10)
_cod_original_sg_symbol_H-M C2
_cod_database_code 4504410
_refine_ls_r_factor_ref 0.0502

loop_
_symmetry_equiv_pos_as_xyz
'x, y, z'
'-x, y, -z'
'x+1/2, y+1/2, z'
'-x+1/2, y+1/2, -z'

loop_
_atom_site_label
_atom_site_type_symbol
_atom_site_fract_x
_atom_site_fract_y
_atom_site_fract_z
_atom_site_U_iso_or_equiv
_atom_site_adp_type
_atom_site_occupancy
_atom_site_symmetry_multiplicity
_atom_site_calc_flag
_atom_site_refinement_flags
Cd1 Cd 1.0000 1.18333(2) 0.0000 0.03416(13) Uani 1 2 d S
Cd2 Cd 0.68321(2) 1.154335(16) -0.16967(2) 0.03040(10) Uani 1 1 d .
S1 S 0.84629(10) 1.17400(10) -0.14326(12) 0.0543(4) Uani 1 1 d .
O1 O 0.5523(6) 0.7781(5) -0.3330(7) 0.121(3) Uani 1 1 d .
N1 N 0.6369(3) 1.2491(2) -0.1215(3) 0.0324(9) Uani 1 1 d .
N2 N 0.6365(3) 1.1069(2) -0.0619(3) 0.0349(9) Uani 1 1 d .
N3 N 0.6317(3) 1.0582(2) -0.2548(3) 0.0333(9) Uani 1 1 d .
N4 N 0.6192(3) 1.2016(2) -0.3209(3) 0.0346(9) Uani 1 1 d .
N5 N 0.6601(5) 1.2871(4) 0.3157(4) 0.0680(19) Uani 1 1 d .
N6 N 0.5490(4) 0.7838(3) -0.0666(4) 0.0456(12) Uani 1 1 d .
N7 N 0.6554(4) 1.0161(4) -0.6690(4) 0.0586(16) Uani 1 1 d .
N8 N 0.5526(6) 1.5304(3) -0.3696(5) 0.0614(17) Uani 1 1 d .
N9 N 0.4130(6) 0.7367(5) -0.4350(7) 0.091(2) Uani 1 1 d .
O2 O 1.0380(4) 1.1106(4) -0.1173(5) 0.093(2) Uani 1 1 d .
C1 C 0.6323(4) 1.2599(3) -0.0335(4) 0.0343(11) Uani 1 1 d .
C2 C 0.6080(4) 1.3305(3) -0.0280(4) 0.0407(12) Uani 1 1 d .
H2B H 0.6016 1.3514 0.0249 0.049 Uiso 1 1 calc R
C3 C 0.5960(4) 1.3609(3) -0.1138(4) 0.0416(12) Uani 1 1 d .
H3D H 0.5791 1.4063 -0.1315 0.050 Uiso 1 1 calc R
C4 C 0.6144(4) 1.3098(3) -0.1724(4) 0.0364(11) Uani 1 1 d .
C5 C 0.6415(3) 1.1371(3) 0.0221(3) 0.0333(11) Uani 1 1 d .
C6 C 0.6375(4) 1.0837(3) 0.0889(4) 0.0409(12) Uani 1 1 d .
H6A H 0.6410 1.0904 0.1520 0.049 Uiso 1 1 calc R
C7 C 0.6277(4) 1.0233(3) 0.0424(4) 0.0426(13) Uani 1 1 d .
H7A H 0.6219 0.9804 0.0669 0.051 Uiso 1 1 calc R
C8 C 0.6277(4) 1.0369(3) -0.0529(4) 0.0360(11) Uani 1 1 d .
C9 C 0.6157(4) 0.9974(3) -0.2207(4) 0.0350(11) Uani 1 1 d .
C10 C 0.5971(4) 0.9458(3) -0.2950(4) 0.0409(12) Uani 1 1 d .
H10A H 0.5820 0.9002 -0.2906 0.049 Uiso 1 1 calc R
C11 C 0.6056(4) 0.9758(3) -0.3732(4) 0.0409(12) Uani 1 1 d .
H11A H 0.5999 0.9544 -0.4311 0.049 Uiso 1 1 calc R
C12 C 0.6254(4) 1.0483(3) -0.3476(4) 0.0341(11) Uani 1 1 d .
C13 C 0.6278(3) 1.1719(3) -0.3992(3) 0.0347(11) Uani 1 1 d .
C14 C 0.6306(4) 1.2255(3) -0.4664(4) 0.0394(12) Uani 1 1 d .
H14A H 0.6380 1.2193 -0.5244 0.047 Uiso 1 1 calc R
C15 C 0.6203(4) 1.2864(3) -0.4271(4) 0.0418(13) Uani 1 1 d .
H15A H 0.6165 1.3297 -0.4550 0.050 Uiso 1 1 calc R
C16 C 0.6162(4) 1.2717(3) -0.3352(4) 0.0341(11) Uani 1 1 d .
C17 C 0.6426(4) 1.2074(3) 0.0377(3) 0.0322(10) Uani 1 1 d .
C18 C 0.6139(4) 0.9872(3) -0.1288(4) 0.0349(11) Uani 1 1 d .
C19 C 0.6327(4) 1.1002(3) -0.4125(4) 0.0332(10) Uani 1 1 d .
C20 C 0.6094(4) 1.3211(3) -0.2683(4) 0.0391(12) Uani 1 1 d .
C21 C 0.6491(4) 1.2339(3) 0.1355(4) 0.0374(11) Uani 1 1 d .
C22 C 0.5930(5) 1.2446(4) 0.2600(4) 0.0521(15) Uani 1 1 d .
H22A H 0.5496 1.2325 0.2829 0.062 Uiso 1 1 calc R
C23 C 0.5849(4) 1.2181(3) 0.1717(4) 0.0384(11) Uani 1 1 d .
H23A H 0.5365 1.1895 0.1361 0.046 Uiso 1 1 calc R
C24 C 0.7180(5) 1.2773(5) 0.1917(5) 0.066(2) Uani 1 1 d .
H24A H 0.7613 1.2911 0.1696 0.079 Uiso 1 1 calc R
C25 C 0.7226(6) 1.3005(6) 0.2816(5) 0.082(3) Uani 1 1 d .
H25A H 0.7722 1.3270 0.3203 0.098 Uiso 1 1 calc R
C26 C 0.5923(4) 0.9163(3) -0.1069(4) 0.0354(11) Uani 1 1 d .
C27 C 0.5055(4) 0.8902(3) -0.1534(4) 0.0428(13) Uani 1 1 d .
H27A H 0.4601 0.9163 -0.2001 0.051 Uiso 1 1 calc R
C28 C 0.4876(4) 0.8250(3) -0.1295(4) 0.0432(13) Uani 1 1 d .
H28A H 0.4284 0.8090 -0.1595 0.052 Uiso 1 1 calc R
C29 C 0.6331(4) 0.8085(3) -0.0214(5) 0.0464(14) Uani 1 1 d .
H29A H 0.6775 0.7807 0.0235 0.056 Uiso 1 1 calc R
C30 C 0.6563(4) 0.8740(3) -0.0394(5) 0.0446(13) Uani 1 1 d .
H30A H 0.7153 0.8897 -0.0059 0.054 Uiso 1 1 calc R
C31 C 0.6410(4) 1.0738(3) -0.5023(4) 0.0373(11) Uani 1 1 d .
C32 C 0.5830(4) 1.0931(3) -0.5958(4) 0.0378(12) Uani 1 1 d .
H32A H 0.5376 1.1252 -0.6055 0.045 Uiso 1 1 calc R
C33 C 0.5935(5) 1.0636(4) -0.6761(4) 0.0504(15) Uani 1 1 d .
H33A H 0.5547 1.0781 -0.7385 0.060 Uiso 1 1 calc R
C34 C 0.7106(5) 0.9981(5) -0.5771(5) 0.0617(19) Uani 1 1 d .
H34A H 0.7548 0.9655 -0.5693 0.074 Uiso 1 1 calc R
C35 C 0.7067(4) 1.0245(3) -0.4933(4) 0.0413(12) Uani 1 1 d .
H35A H 0.7471 1.0097 -0.4317 0.050 Uiso 1 1 calc R
C36 C 0.5908(4) 1.3937(3) -0.3041(4) 0.0374(12) Uani 1 1 d .
C37 C 0.5035(5) 1.4150(3) -0.3598(4) 0.0486(14) Uani 1 1 d .
H37A H 0.4553 1.3844 -0.3772 0.058 Uiso 1 1 calc R
C38 C 0.4895(6) 1.4843(4) -0.3895(5) 0.0580(18) Uani 1 1 d .
H38A H 0.4303 1.4983 -0.4264 0.070 Uiso 1 1 calc R
C39 C 0.6348(6) 1.5094(3) -0.3164(6) 0.0618(19) Uani 1 1 d .
H39A H 0.6809 1.5417 -0.3004 0.074 Uiso 1 1 calc R
C40 C 0.6592(5) 1.4425(3) -0.2815(5) 0.0520(15) Uani 1 1 d .
H40A H 0.7193 1.4309 -0.2444 0.062 Uiso 1 1 calc R
C41 C 0.3643(13) 0.7991(9) -0.4369(13) 0.170(8) Uani 1 1 d .
H3A H 0.4059 0.8337 -0.3983 0.254 Uiso 1 1 calc R
H3B H 0.3206 0.7903 -0.4104 0.254 Uiso 1 1 calc R
H3C H 0.3340 0.8149 -0.5034 0.254 Uiso 1 1 calc R
C42 C 0.3530(10) 0.6791(8) -0.4897(11) 0.143(6) Uani 1 1 d .
H1A H 0.3886 0.6386 -0.4840 0.215 Uiso 1 1 calc R
H1B H 0.3219 0.6914 -0.5576 0.215 Uiso 1 1 calc R
H1C H 0.3096 0.6701 -0.4626 0.215 Uiso 1 1 calc R
C43 C 0.5033(7) 0.7301(7) -0.3861(9) 0.094(3) Uani 1 1 d .
H2A H 0.5305 0.6892 -0.3915 0.113 Uiso 1 1 calc R
C53 C 0.8709(6) 1.1142(7) -0.2215(7) 0.099(4) Uani 1 1 d .
H5A H 0.8608 1.0678 -0.2044 0.118 Uiso 1 1 calc R
H5B H 0.8291 1.1223 -0.2889 0.118 Uiso 1 1 calc R
C54 C 0.9570(8) 1.1188(13) -0.2151(10) 0.206(13) Uani 1 1 d .
H4A H 0.9627 1.1634 -0.2413 0.247 Uiso 1 1 calc R
H4B H 0.9630 1.0845 -0.2592 0.247 Uiso 1 1 calc R

loop_
_atom_site_aniso_label
_atom_site_aniso_U_11
_atom_site_aniso_U_22
_atom_site_aniso_U_33
_atom_site_aniso_U_23
_atom_site_aniso_U_13
_atom_site_aniso_U_12
Cd1 0.0397(3) 0.0257(2) 0.0423(3) 0.000 0.0221(2) 0.000
Cd2 0.03633(17) 0.03052(16) 0.02790(15) 0.00016(14) 0.01675(12) -0.00307(15)
S1 0.0413(7) 0.0675(11) 0.0585(8) -0.0240(8) 0.0250(7) -0.0160(7)
O1 0.079(5) 0.127(7) 0.143(7) -0.019(6) 0.031(5) -0.018(5)
N1 0.040(2) 0.034(2) 0.0274(19) 0.0047(16) 0.0173(18) -0.0006(18)
N2 0.043(2) 0.032(2) 0.032(2) 0.0000(17) 0.0171(18) -0.0032(18)
N3 0.040(2) 0.032(2) 0.032(2) 0.0000(17) 0.0180(18) -0.0037(18)
N4 0.044(2) 0.032(2) 0.032(2) 0.0030(16) 0.0197(19) -0.0012(18)
N5 0.085(5) 0.088(5) 0.040(3) -0.020(3) 0.035(3) -0.008(4)
N6 0.049(3) 0.040(3) 0.051(3) 0.012(2) 0.023(2) -0.002(2)
N7 0.059(3) 0.084(5) 0.047(3) -0.016(3) 0.036(3) 0.000(3)
N8 0.099(5) 0.038(3) 0.055(3) 0.009(3) 0.039(3) 0.019(3)
N9 0.093(6) 0.077(5) 0.097(6) 0.008(5) 0.034(5) -0.005(5)
O2 0.074(4) 0.109(6) 0.100(4) -0.053(4) 0.041(3) 0.005(4)
C1 0.040(3) 0.036(3) 0.031(2) -0.006(2) 0.017(2) -0.005(2)
C2 0.050(3) 0.039(3) 0.038(3) -0.005(2) 0.023(2) -0.001(2)
C3 0.051(3) 0.038(3) 0.038(3) -0.003(2) 0.020(3) 0.002(2)
C4 0.042(3) 0.032(2) 0.040(3) -0.001(2) 0.022(2) 0.002(2)
C5 0.036(2) 0.036(3) 0.028(2) 0.0063(19) 0.0136(19) -0.0006(19)
C6 0.046(3) 0.048(3) 0.034(3) 0.010(2) 0.022(2) 0.005(3)
C7 0.057(3) 0.040(3) 0.035(3) 0.011(2) 0.023(3) 0.003(3)
C8 0.040(3) 0.039(3) 0.036(3) 0.002(2) 0.024(2) -0.002(2)
C9 0.034(3) 0.034(2) 0.035(3) 0.001(2) 0.012(2) -0.001(2)
C10 0.053(3) 0.031(3) 0.045(3) 0.006(2) 0.026(3) -0.002(2)
C11 0.050(3) 0.035(3) 0.041(3) -0.009(2) 0.022(3) -0.008(2)
C12 0.039(3) 0.031(2) 0.033(3) -0.001(2) 0.016(2) -0.003(2)
C13 0.035(2) 0.042(3) 0.030(2) -0.0007(19) 0.0161(19) -0.002(2)
C14 0.050(3) 0.038(3) 0.033(3) 0.002(2) 0.020(2) -0.001(2)
C15 0.058(3) 0.041(3) 0.032(2) 0.011(2) 0.024(2) 0.005(3)
C16 0.045(3) 0.033(3) 0.029(2) 0.007(2) 0.020(2) 0.001(2)
C17 0.036(3) 0.040(3) 0.024(2) 0.0019(19) 0.016(2) 0.001(2)
C18 0.037(3) 0.030(2) 0.039(3) 0.010(2) 0.017(2) 0.004(2)
C19 0.037(3) 0.041(3) 0.025(2) -0.001(2) 0.015(2) -0.006(2)
C20 0.044(3) 0.035(3) 0.038(3) 0.007(2) 0.016(2) 0.002(2)
C21 0.039(3) 0.047(3) 0.028(2) 0.006(2) 0.015(2) 0.002(2)
C22 0.053(3) 0.072(4) 0.039(3) 0.000(3) 0.027(3) 0.007(3)
C23 0.037(3) 0.048(3) 0.034(2) 0.007(2) 0.019(2) 0.004(2)
C24 0.067(4) 0.095(6) 0.043(3) -0.019(4) 0.030(3) -0.033(4)
C25 0.088(6) 0.122(8) 0.041(4) -0.032(4) 0.033(4) -0.058(6)
C26 0.045(3) 0.032(2) 0.033(3) 0.007(2) 0.019(2) -0.002(2)
C27 0.039(3) 0.043(3) 0.039(3) 0.010(2) 0.009(2) -0.001(2)
C28 0.041(3) 0.043(3) 0.043(3) 0.009(2) 0.014(2) -0.005(2)
C29 0.045(3) 0.041(3) 0.056(3) 0.016(3) 0.024(3) 0.006(3)
C30 0.035(3) 0.042(3) 0.059(3) 0.009(3) 0.021(3) 0.001(2)
C31 0.040(3) 0.045(3) 0.035(3) -0.005(2) 0.024(2) -0.006(2)
C32 0.039(3) 0.047(3) 0.029(2) 0.000(2) 0.016(2) -0.004(2)
C33 0.055(4) 0.068(4) 0.031(3) -0.009(3) 0.020(3) -0.014(3)
C34 0.061(4) 0.079(5) 0.059(4) -0.005(4) 0.038(4) 0.008(4)
C35 0.044(3) 0.045(3) 0.042(3) -0.002(2) 0.025(3) 0.005(3)
C36 0.058(3) 0.034(3) 0.029(2) 0.000(2) 0.028(2) -0.002(2)
C37 0.059(4) 0.038(3) 0.044(3) -0.002(3) 0.017(3) -0.002(3)
C38 0.071(5) 0.047(4) 0.046(3) 0.004(3) 0.015(3) 0.011(3)
C39 0.098(6) 0.032(3) 0.080(5) -0.001(3) 0.062(5) -0.008(3)
C40 0.056(4) 0.039(3) 0.069(4) 0.006(3) 0.035(3) 0.003(3)
C41 0.177(16) 0.108(11) 0.146(13) 0.016(10) -0.013(12) 0.035(11)
C42 0.129(11) 0.097(9) 0.155(12) -0.011(9) 0.008(9) -0.028(8)
C43 0.070(6) 0.092(8) 0.119(9) 0.012(7) 0.036(6) 0.001(6)
C53 0.069(5) 0.157(11) 0.077(5) -0.071(7) 0.037(4) -0.020(6)
C54 0.070(7) 0.41(3) 0.135(10) -0.171(17) 0.036(7) -0.003(12)

loop_
_atom_type_symbol
_atom_type_description
_atom_type_scat_dispersion_real
_atom_type_scat_dispersion_imag
_atom_type_scat_source
C C 0.0033 0.0016 'International Tables Vol C Tables 4.2.6.8 and 6.1.1.4'
H H 0.0000 0.0000 'International Tables Vol C Tables 4.2.6.8 and 6.1.1.4'
N N 0.0061 0.0033 'International Tables Vol C Tables 4.2.6.8 and 6.1.1.4'
O O 0.0106 0.0060 'International Tables Vol C Tables 4.2.6.8 and 6.1.1.4'
S S 0.1246 0.1234 'International Tables Vol C Tables 4.2.6.8 and 6.1.1.4'
Cd Cd -0.8075 1.2024 'International Tables Vol C Tables 4.2.6.8 and 6.1.1.4'

loop_
_geom_angle_atom_site_label_1
_geom_angle_atom_site_label_2
_geom_angle_atom_site_label_3
_geom_angle
_geom_angle_site_symmetry_1
_geom_angle_site_symmetry_3
N6 Cd1 N6 75.3(3) 4_655 3
N6 Cd1 O2 159.5(2) 4_655 .
N6 Cd1 O2 87.3(2) 3 .
N6 Cd1 O2 87.3(2) 4_655 2_755
N6 Cd1 O2 159.5(2) 3 2_755
O2 Cd1 O2 111.7(4) . 2_755
N6 Cd1 S1 91.68(13) 4_655 .
N6 Cd1 S1 94.80(13) 3 .
O2 Cd1 S1 79.00(15) . .
O2 Cd1 S1 96.36(16) 2_755 .
N6 Cd1 S1 94.80(13) 4_655 2_755
N6 Cd1 S1 91.68(13) 3 2_755
O2 Cd1 S1 96.36(16) . 2_755
O2 Cd1 S1 79.00(15) 2_755 2_755
S1 Cd1 S1 171.82(9) . 2_755
N1 Cd2 N3 141.83(16) . .
N1 Cd2 N2 81.32(16) . .
N3 Cd2 N2 84.64(15) . .
N1 Cd2 N4 84.78(15) . .
N3 Cd2 N4 81.87(16) . .
N2 Cd2 N4 137.23(16) . .
N1 Cd2 S1 107.14(12) . .
N3 Cd2 S1 109.83(12) . .
N2 Cd2 S1 126.05(12) . .
N4 Cd2 S1 96.69(12) . .
C53 S1 Cd2 107.2(3) . .
C53 S1 Cd1 101.0(3) . .
Cd2 S1 Cd1 137.89(7) . .
C1 N1 C4 107.2(4) . .
C1 N1 Cd2 126.9(4) . .
C4 N1 Cd2 125.7(3) . .
C5 N2 C8 107.8(4) . .
C5 N2 Cd2 125.2(3) . .
C8 N2 Cd2 123.7(3) . .
C9 N3 C12 108.3(4) . .
C9 N3 Cd2 127.2(4) . .
C12 N3 Cd2 123.8(3) . .
C13 N4 C16 107.2(4) . .
C13 N4 Cd2 121.3(3) . .
C16 N4 Cd2 122.0(3) . .
C25 N5 C22 115.6(6) . .
C28 N6 C29 117.1(5) . .
C28 N6 Cd1 119.5(4) . 3_445
C29 N6 Cd1 120.8(4) . 3_445
C33 N7 C34 115.1(6) . .
C38 N8 C39 115.9(6) . .
C43 N9 C41 123.8(12) . .
C43 N9 C42 123.1(11) . .
C41 N9 C42 113.1(11) . .
C54 O2 Cd1 104.4(6) . .
N1 C1 C17 124.8(5) . .
N1 C1 C2 109.1(5) . .
C17 C1 C2 125.9(5) . .
C3 C2 C1 107.3(5) . .
C3 C2 H2B 126.4 . .
C1 C2 H2B 126.4 . .
C2 C3 C4 107.0(5) . .
C2 C3 H3D 126.5 . .
C4 C3 H3D 126.5 . .
N1 C4 C20 125.8(5) . .
N1 C4 C3 109.4(5) . .
C20 C4 C3 124.7(5) . .
N2 C5 C17 125.0(4) . .
N2 C5 C6 108.8(5) . .
C17 C5 C6 126.0(5) . .
C7 C6 C5 107.3(5) . .
C7 C6 H6A 126.3 . .
C5 C6 H6A 126.3 . .
C6 C7 C8 107.6(5) . .
C6 C7 H7A 126.2 . .
C8 C7 H7A 126.2 . .
N2 C8 C18 125.1(5) . .
N2 C8 C7 108.5(5) . .
C18 C8 C7 126.2(5) . .
N3 C9 C18 125.3(5) . .
N3 C9 C10 109.3(5) . .
C18 C9 C10 125.3(5) . .
C11 C10 C9 107.6(5) . .
C11 C10 H10A 126.2 . .
C9 C10 H10A 126.2 . .
C10 C11 C12 106.0(5) . .
C10 C11 H11A 127.0 . .
C12 C11 H11A 127.0 . .
N3 C12 C19 126.5(5) . .
N3 C12 C11 108.7(5) . .
C19 C12 C11 124.7(5) . .
N4 C13 C19 124.7(4) . .
N4 C13 C14 109.3(5) . .
C19 C13 C14 126.0(5) . .
C15 C14 C13 106.2(5) . .
C15 C14 H14A 126.9 . .
C13 C14 H14A 126.9 . .
C14 C15 C16 107.6(5) . .
C14 C15 H15A 126.2 . .
C16 C15 H15A 126.2 . .
N4 C16 C20 124.5(5) . .
N4 C16 C15 109.5(5) . .
C20 C16 C15 126.0(5) . .
C5 C17 C1 126.0(5) . .
C5 C17 C21 119.3(5) . .
C1 C17 C21 114.6(5) . .
C9 C18 C8 128.3(5) . .
C9 C18 C26 116.7(5) . .
C8 C18 C26 115.0(5) . .
C13 C19 C12 124.9(5) . .
C13 C19 C31 119.7(5) . .
C12 C19 C31 115.3(5) . .
C4 C20 C16 128.1(5) . .
C4 C20 C36 115.3(5) . .
C16 C20 C36 116.6(5) . .
C24 C21 C23 116.6(5) . .
C24 C21 C17 121.1(5) . .
C23 C21 C17 122.3(5) . .
N5 C22 C23 124.0(6) . .
N5 C22 H22A 118.0 . .
C23 C22 H22A 118.0 . .
C22 C23 C21 120.0(6) . .
C22 C23 H23A 120.0 . .
C21 C23 H23A 120.0 . .
C21 C24 C25 119.8(7) . .
C21 C24 H24A 120.1 . .
C25 C24 H24A 120.1 . .
N5 C25 C24 123.9(7) . .
N5 C25 H25A 118.1 . .
C24 C25 H25A 118.1 . .
C30 C26 C27 117.0(5) . .
C30 C26 C18 122.3(5) . .
C27 C26 C18 120.6(5) . .
C28 C27 C26 119.0(5) . .
C28 C27 H27A 120.5 . .
C26 C27 H27A 120.5 . .
N6 C28 C27 124.2(6) . .
N6 C28 H28A 117.9 . .
C27 C28 H28A 117.9 . .
N6 C29 C30 122.3(6) . .
N6 C29 H29A 118.9 . .
C30 C29 H29A 118.9 . .
C26 C30 C29 120.3(5) . .
C26 C30 H30A 119.9 . .
C29 C30 H30A 119.9 . .
C32 C31 C35 117.5(5) . .
C32 C31 C19 122.7(5) . .
C35 C31 C19 119.6(5) . .
C31 C32 C33 118.9(6) . .
C31 C32 H32A 120.5 . .
C33 C32 H32A 120.5 . .
N7 C33 C32 124.5(6) . .
N7 C33 H33A 117.7 . .
C32 C33 H33A 117.7 . .
N7 C34 C35 125.0(7) . .
N7 C34 H34A 117.5 . .
C35 C34 H34A 117.5 . .
C34 C35 C31 118.9(6) . .
C34 C35 H35A 120.6 . .
C31 C35 H35A 120.6 . .
C37 C36 C40 117.5(5) . .
C37 C36 C20 120.4(5) . .
C40 C36 C20 122.1(6) . .
C36 C37 C38 118.0(6) . .
C36 C37 H37A 121.0 . .
C38 C37 H37A 121.0 . .
N8 C38 C37 125.3(7) . .
N8 C38 H38A 117.4 . .
C37 C38 H38A 117.4 . .
N8 C39 C40 125.4(7) . .
N8 C39 H39A 117.3 . .
C40 C39 H39A 117.3 . .
C36 C40 C39 117.9(7) . .
C36 C40 H40A 121.0 . .
C39 C40 H40A 121.0 . .
N9 C41 H3A 109.5 . .
N9 C41 H3B 109.5 . .
H3A C41 H3B 109.5 . .
N9 C41 H3C 109.5 . .
H3A C41 H3C 109.5 . .
H3B C41 H3C 109.5 . .
N9 C42 H1A 109.5 . .
N9 C42 H1B 109.5 . .
H1A C42 H1B 109.5 . .
N9 C42 H1C 109.5 . .
H1A C42 H1C 109.5 . .
H1B C42 H1C 109.5 . .
O1 C43 N9 122.1(12) . .
O1 C43 H2A 118.9 . .
N9 C43 H2A 118.9 . .
C54 C53 S1 113.9(9) . .
C54 C53 H5A 108.8 . .
S1 C53 H5A 108.8 . .
C54 C53 H5B 108.8 . .
S1 C53 H5B 108.8 . .
H5A C53 H5B 107.7 . .
C53 C54 O2 121.1(14) . .
C53 C54 H4A 107.0 . .
O2 C54 H4A 107.0 . .
C53 C54 H4B 107.0 . .
O2 C54 H4B 107.0 . .
H4A C54 H4B 106.8 . .

loop_
_geom_bond_atom_site_label_1
_geom_bond_atom_site_label_2
_geom_bond_distance
_geom_bond_site_symmetry_2
Cd1 N6 2.465(5) 4_655
Cd1 N6 2.465(5) 3
Cd1 O2 2.518(6) .
Cd1 O2 2.518(6) 2_755
Cd1 S1 2.5411(16) .
Cd1 S1 2.5411(16) 2_755
Cd2 N1 2.218(4) .
Cd2 N3 2.221(4) .
Cd2 N2 2.241(4) .
Cd2 N4 2.260(4) .
Cd2 S1 2.5385(15) .
S1 C53 1.805(8) .
O1 C43 1.271(14) .
N1 C1 1.363(6) .
N1 C4 1.369(7) .
N2 C5 1.357(6) .
N2 C8 1.379(7) .
N3 C9 1.353(7) .
N3 C12 1.362(7) .
N4 C13 1.362(6) .
N4 C16 1.377(7) .
N5 C25 1.333(11) .
N5 C22 1.347(10) .
N6 C28 1.323(8) .
N6 C29 1.340(8) .
N6 Cd1 2.465(5) 3_445
N7 C33 1.336(10) .
N7 C34 1.342(10) .
N8 C38 1.299(11) .
N8 C39 1.307(11) .
N9 C43 1.348(13) .
N9 C41 1.441(19) .
N9 C42 1.490(15) .
O2 C54 1.521(15) .
C1 C17 1.434(7) .
C1 C2 1.440(8) .
C2 C3 1.352(8) .
C2 H2B 0.9300 .
C3 C4 1.433(8) .
C3 H3D 0.9300 .
C4 C20 1.420(8) .
C5 C17 1.385(8) .
C5 C6 1.460(7) .
C6 C7 1.340(9) .
C6 H6A 0.9300 .
C7 C8 1.449(7) .
C7 H7A 0.9300 .
C8 C18 1.436(8) .
C9 C18 1.399(8) .
C9 C10 1.434(8) .
C10 C11 1.361(8) .
C10 H10A 0.9300 .
C11 C12 1.461(7) .
C11 H11A 0.9300 .
C12 C19 1.437(7) .
C13 C19 1.415(8) .
C13 C14 1.461(7) .
C14 C15 1.361(8) .
C14 H14A 0.9300 .
C15 C16 1.430(7) .
C15 H15A 0.9300 .
C16 C20 1.422(8) .
C17 C21 1.511(7) .
C18 C26 1.491(7) .
C19 C31 1.495(7) .
C20 C36 1.495(8) .
C21 C24 1.377(9) .
C21 C23 1.391(7) .
C22 C23 1.372(8) .
C22 H22A 0.9300 .
C23 H23A 0.9300 .
C24 C25 1.390(10) .
C24 H24A 0.9300 .
C25 H25A 0.9300 .
C26 C30 1.383(8) .
C26 C27 1.384(8) .
C27 C28 1.381(8) .
C27 H27A 0.9300 .
C28 H28A 0.9300 .
C29 C30 1.385(8) .
C29 H29A 0.9300 .
C30 H30A 0.9300 .
C31 C32 1.379(8) .
C31 C35 1.396(8) .
C32 C33 1.401(8) .
C32 H32A 0.9300 .
C33 H33A 0.9300 .
C34 C35 1.378(9) .
C34 H34A 0.9300 .
C35 H35A 0.9300 .
C36 C37 1.380(9) .
C36 C40 1.392(9) .
C37 C38 1.408(9) .
C37 H37A 0.9300 .
C38 H38A 0.9300 .
C39 C40 1.397(9) .
C39 H39A 0.9300 .
C40 H40A 0.9300 .
C41 H3A 0.9600 .
C41 H3B 0.9600 .
C41 H3C 0.9600 .
C42 H1A 0.9600 .
C42 H1B 0.9600 .
C42 H1C 0.9600 .
C43 H2A 0.9300 .
C53 C54 1.363(15) .
C53 H5A 0.9700 .
C53 H5B 0.9700 .
C54 H4A 0.9700 .
C54 H4B 0.9700 .
